data_8102686
loop_
_publ_author_name
'Constantin Mamat'
'Anke Flemming'
'Martin K\"ockerling'

_publ_section_title
;
 Crystal structure of N-benzyl-4-fluorobenzamide, C14H12FNO345
;
_journal_issue 2
_journal_name_full 'Zeitschrift f\"ur Kristallographie - New Crystal Structures'
_journal_page_first 345
_journal_volume 225
_journal_year 2010
_chemical_formula_sum 'C14 H12 F N O'
_chemical_formula_weight 229.25
_chemical_melting_point 416
_chemical_name_systematic
;
N-benzyl-4-fluorobenzamide 
;
_space_group_IT_number 14
_symmetry_cell_setting monoclinic
_symmetry_space_group_name_Hall '-P 2yn'
_symmetry_space_group_name_H-M 'P 1 21/n 1'
_atom_sites_solution_hydrogens geom
_atom_sites_solution_primary direct
_atom_sites_solution_secondary difmap
_audit_creation_method 'ct.exe (M. K\"ockerling, 1996)'
_cell_angle_alpha 90.00
_cell_angle_beta 92.237(3)
_cell_angle_gamma 90.00
_cell_formula_units_Z 4
_cell_length_a 5.6653(2)
_cell_length_b 25.305(1)
_cell_length_c 8.2832(3)
_cell_measurement_reflns_used 3823
_cell_measurement_temperature 173(2)
_cell_measurement_theta_max 24.42
_cell_measurement_theta_min 2.59
_cell_volume 1186.58(8)
_computing_cell_refinement 'Bruker SMART'
_computing_data_collection 'Bruker SMART'
_computing_data_reduction 'Bruker SAINT'
_computing_molecular_graphics 'Bruker SHELXTL'
_computing_publication_material 'Bruker SHELXTL'
_computing_structure_refinement 'SHELXL-97 (Sheldrick, 1997)'
_computing_structure_solution 'Bruker SHELXTL'
_diffrn_ambient_temperature 173(2)
_diffrn_measured_fraction_theta_full 0.994
_diffrn_measured_fraction_theta_max 0.994
_diffrn_measurement_device_type 'CCD area detector'
_diffrn_measurement_method 'phi and omega scans'
_diffrn_radiation_monochromator graphite
_diffrn_radiation_source 'fine-focus sealed tube'
_diffrn_radiation_type MoK\a
_diffrn_radiation_wavelength 0.71073
_diffrn_reflns_av_R_equivalents 0.0383
_diffrn_reflns_av_sigmaI/netI 0.0282
_diffrn_reflns_limit_h_max 7
_diffrn_reflns_limit_h_min -7
_diffrn_reflns_limit_k_max 31
_diffrn_reflns_limit_k_min -31
_diffrn_reflns_limit_l_max 10
_diffrn_reflns_limit_l_min -10
_diffrn_reflns_number 16757
_diffrn_reflns_theta_full 26.35
_diffrn_reflns_theta_max 26.35
_diffrn_reflns_theta_min 2.59
_exptl_absorpt_coefficient_mu 0.092
_exptl_absorpt_correction_T_max 0.9828
_exptl_absorpt_correction_T_min 0.9428
_exptl_absorpt_correction_type multi-scan
_exptl_absorpt_process_details 'Bruker-Nonius SADABS [6]'
_exptl_crystal_colour colourless
_exptl_crystal_density_diffrn 1.283
_exptl_crystal_density_method 'not measured'
_exptl_crystal_description block
_exptl_crystal_F_000 480
_exptl_crystal_size_max 0.65
_exptl_crystal_size_mid 0.21
_exptl_crystal_size_min 0.19
_refine_diff_density_max 0.173
_refine_diff_density_min -0.160
_refine_diff_density_rms 0.036
_refine_ls_extinction_coef 0.010(2)
_refine_ls_extinction_expression Fc^*^=kFc[1+0.001xFc^2^\l^3^/sin(2\q)]^-1/4^
_refine_ls_extinction_method SHELXL
_refine_ls_goodness_of_fit_ref 1.041
_refine_ls_hydrogen_treatment mixed
_refine_ls_matrix_type full
_refine_ls_number_parameters 169
_refine_ls_number_reflns 2399
_refine_ls_number_restraints 0
_refine_ls_restrained_S_all 1.041
_refine_ls_R_factor_all 0.0819
_refine_ls_R_factor_gt 0.0468
_refine_ls_shift/su_max 0.000
_refine_ls_shift/su_mean 0.000
_refine_ls_structure_factor_coef Fsqd
_refine_ls_weighting_details 'calc w=1/[\s^2^(Fo^2^)+(0.0569P)^2^+0.2320P] where P=(Fo^2^+2Fc^2^)/3'
_refine_ls_weighting_scheme calc
_refine_ls_wR_factor_gt 0.1118
_refine_ls_wR_factor_ref 0.1233
_reflns_number_gt 1610
_reflns_number_total 2399
_reflns_threshold_expression >2sigma(I)
_cod_data_source_file 1267-2949.cff
_cod_data_source_block AFCM001
_cod_depositor_comments
;
The following automatic conversions were performed:
'_symmetry_cell_setting' value 'Monoclinic' changed to 'monoclinic'
according to '/home/saulius/struct/CIF-dictionaries/cif_core.dic'
dictionary named 'cif_core.dic' version 2.4.1 from 2010-06-29.

Automatic conversion script
Id: cif_fix_enum 1555 2011-01-17 13:19:09Z saulius 
;
_cod_original_cell_volume 1186.57(8)
_cod_original_sg_symbol_H-M 'P 21/n'
_cod_database_code 8102686

loop_
_symmetry_equiv_pos_as_xyz
'x, y, z'
'-x+1/2, y+1/2, -z+1/2'
'-x, -y, -z'
'x-1/2, -y-1/2, z-1/2'

loop_
_atom_site_label
_atom_site_type_symbol
_atom_site_fract_x
_atom_site_fract_y
_atom_site_fract_z
_atom_site_U_iso_or_equiv
_atom_site_adp_type
_atom_site_occupancy
_atom_site_symmetry_multiplicity
_atom_site_calc_flag
_atom_site_refinement_flags
_atom_site_disorder_assembly
_atom_site_disorder_group
N1 N 0.7568(3) 0.23843(6) 0.21572(17) 0.0425(4) Uani 1 1 d . . .
H1 H 0.656(3) 0.2466(8) 0.142(2) 0.054(6) Uiso 1 1 d . . .
O1 O 0.9540(3) 0.26235(6) 0.44335(16) 0.0668(5) Uani 1 1 d . . .
F1 F 0.3759(3) 0.47174(5) 0.32634(18) 0.0860(5) Uani 1 1 d . . .
C1 C 0.4790(4) 0.42319(8) 0.3260(2) 0.0552(5) Uani 1 1 d . . .
C2 C 0.6888(4) 0.41655(9) 0.4128(2) 0.0562(5) Uani 1 1 d . . .
H2 H 0.7617(17) 0.4454(7) 0.4718(14) 0.067 Uiso 1 1 calc R . .
C3 C 0.7916(3) 0.36687(8) 0.4123(2) 0.0469(5) Uani 1 1 d . . .
H3 H 0.938(3) 0.36108(15) 0.4726(13) 0.056 Uiso 1 1 calc R . .
C4 C 0.6876(3) 0.32524(7) 0.32641(18) 0.0387(4) Uani 1 1 d . . .
C5 C 0.4733(3) 0.33393(8) 0.2410(2) 0.0423(5) Uani 1 1 d . . .
H5 H 0.4016(16) 0.3065(6) 0.1844(12) 0.051 Uiso 1 1 calc R . .
C6 C 0.3676(4) 0.38337(8) 0.2406(2) 0.0518(5) Uani 1 1 d . . .
H6 H 0.220(3) 0.38956(16) 0.1819(13) 0.062 Uiso 1 1 calc R . .
C7 C 0.8083(3) 0.27278(7) 0.33291(19) 0.0422(4) Uani 1 1 d . . .
C8 C 0.8527(3) 0.18547(7) 0.2131(2) 0.0465(5) Uani 1 1 d . . .
H8A H 1.001(2) 0.18527(7) 0.2734(8) 0.056 Uiso 1 1 calc R . .
H8B H 0.8838(6) 0.17637(14) 0.1033(15) 0.056 Uiso 1 1 calc R . .
C9 C 0.6946(3) 0.14329(7) 0.28179(19) 0.0391(4) Uani 1 1 d . . .
C10 C 0.7454(4) 0.09056(8) 0.2539(2) 0.0522(5) Uani 1 1 d . . .
H10 H 0.889(3) 0.0810(2) 0.1915(14) 0.063 Uiso 1 1 calc R . .
C11 C 0.6033(4) 0.05120(9) 0.3099(3) 0.0618(6) Uani 1 1 d . . .
H11 H 0.6419(10) 0.0139(9) 0.2886(6) 0.074 Uiso 1 1 calc R . .
C12 C 0.4090(4) 0.06335(9) 0.3949(2) 0.0570(6) Uani 1 1 d . . .
H12 H 0.308(2) 0.0352(6) 0.4334(9) 0.068 Uiso 1 1 calc R . .
C13 C 0.3558(3) 0.11559(8) 0.4263(2) 0.0510(5) Uani 1 1 d . . .
H13 H 0.224(3) 0.1239(2) 0.4854(14) 0.061 Uiso 1 1 calc R . .
C14 C 0.4994(3) 0.15587(8) 0.3698(2) 0.0432(4) Uani 1 1 d . . .
H14 H 0.4613(8) 0.1937(8) 0.3929(5) 0.052 Uiso 1 1 calc R . .

loop_
_atom_site_aniso_label
_atom_site_aniso_U_11
_atom_site_aniso_U_22
_atom_site_aniso_U_33
_atom_site_aniso_U_23
_atom_site_aniso_U_13
_atom_site_aniso_U_12
N1 0.0427(9) 0.0485(10) 0.0350(8) 0.0044(7) -0.0155(7) 0.0044(7)
O1 0.0751(10) 0.0704(10) 0.0513(8) 0.0075(7) -0.0424(7) -0.0002(8)
F1 0.0995(11) 0.0591(9) 0.0985(11) -0.0131(7) -0.0077(8) 0.0206(8)
C1 0.0626(13) 0.0489(12) 0.0543(12) -0.0025(9) 0.0025(10) 0.0064(10)
C2 0.0650(14) 0.0517(13) 0.0515(12) -0.0065(9) -0.0032(10) -0.0119(10)
C3 0.0481(11) 0.0547(12) 0.0372(10) 0.0028(8) -0.0097(8) -0.0118(9)
C4 0.0395(9) 0.0488(11) 0.0271(8) 0.0054(7) -0.0052(7) -0.0073(8)
C5 0.0395(10) 0.0508(12) 0.0360(9) -0.0009(8) -0.0062(7) -0.0030(8)
C6 0.0463(11) 0.0621(14) 0.0464(11) -0.0021(9) -0.0044(9) 0.0060(10)
C7 0.0407(10) 0.0519(12) 0.0331(9) 0.0093(8) -0.0122(7) -0.0074(8)
C8 0.0406(10) 0.0524(12) 0.0462(10) 0.0054(9) -0.0038(8) 0.0079(9)
C9 0.0382(9) 0.0461(11) 0.0318(8) 0.0010(7) -0.0109(7) 0.0067(8)
C10 0.0571(12) 0.0534(13) 0.0460(11) 0.0012(9) -0.0006(9) 0.0134(10)
C11 0.0744(16) 0.0492(13) 0.0616(13) -0.0027(10) -0.0015(12) 0.0056(11)
C12 0.0619(13) 0.0537(13) 0.0546(12) 0.0072(10) -0.0077(10) -0.0090(11)
C13 0.0414(11) 0.0675(14) 0.0438(10) 0.0012(9) -0.0016(8) 0.0021(10)
C14 0.0393(10) 0.0488(11) 0.0408(10) -0.0005(8) -0.0063(8) 0.0044(8)

loop_
_atom_type_symbol
_atom_type_description
_atom_type_scat_dispersion_real
_atom_type_scat_dispersion_imag
_atom_type_scat_source
C C 0.0033 0.0016 'International Tables Vol C Tables 4.2.6.8 and 6.1.1.4'
H H 0.0000 0.0000 'International Tables Vol C Tables 4.2.6.8 and 6.1.1.4'
N N 0.0061 0.0033 'International Tables Vol C Tables 4.2.6.8 and 6.1.1.4'
O O 0.0106 0.0060 'International Tables Vol C Tables 4.2.6.8 and 6.1.1.4'
F F 0.0171 0.0103 'International Tables Vol C Tables 4.2.6.8 and 6.1.1.4'

loop_
_geom_angle_atom_site_label_1
_geom_angle_atom_site_label_2
_geom_angle_atom_site_label_3
_geom_angle
_geom_angle_site_symmetry_1
_geom_angle_site_symmetry_3
C7 N1 C8 123.07(15) . .
C7 N1 H1 119.4(13) . .
C8 N1 H1 117.4(13) . .
F1 C1 C6 118.40(19) . .
F1 C1 C2 118.15(19) . .
C6 C1 C2 123.4(2) . .
C1 C2 C3 117.65(19) . .
C1 C2 H2 121.2 . .
C3 C2 H2 121.2 . .
C2 C3 C4 121.29(18) . .
C2 C3 H3 119.4 . .
C4 C3 H3 119.4 . .
C3 C4 C5 118.85(18) . .
C3 C4 C7 118.09(15) . .
C5 C4 C7 123.04(16) . .
C6 C5 C4 120.62(18) . .
C6 C5 H5 119.7 . .
C4 C5 H5 119.7 . .
C1 C6 C5 118.14(19) . .
C1 C6 H6 120.9 . .
C5 C6 H6 120.9 . .
O1 C7 N1 121.53(18) . .
O1 C7 C4 120.52(17) . .
N1 C7 C4 117.94(14) . .
N1 C8 C9 114.72(15) . .
N1 C8 H8A 108.6 . .
C9 C8 H8A 108.6 . .
N1 C8 H8B 108.6 . .
C9 C8 H8B 108.6 . .
H8A C8 H8B 107.6 . .
C14 C9 C10 118.96(18) . .
C14 C9 C8 122.04(16) . .
C10 C9 C8 119.00(17) . .
C11 C10 C9 120.9(2) . .
C11 C10 H10 119.5 . .
C9 C10 H10 119.5 . .
C12 C11 C10 120.4(2) . .
C12 C11 H11 119.8 . .
C10 C11 H11 119.8 . .
C11 C12 C13 119.9(2) . .
C11 C12 H12 120.1 . .
C13 C12 H12 120.1 . .
C12 C13 C14 120.1(2) . .
C12 C13 H13 120.0 . .
C14 C13 H13 120.0 . .
C9 C14 C13 119.74(19) . .
C9 C14 H14 120.1 . .
C13 C14 H14 120.1 . .

loop_
_geom_bond_atom_site_label_1
_geom_bond_atom_site_label_2
_geom_bond_distance
_geom_bond_site_symmetry_2
N1 C7 1.327(2) .
N1 C8 1.447(2) .
N1 H1 0.85(2) .
O1 C7 1.2366(19) .
F1 C1 1.360(2) .
C1 C6 1.371(3) .
C1 C2 1.375(3) .
C2 C3 1.386(3) .
C2 H2 0.9623 .
C3 C4 1.389(2) .
C3 H3 0.9609 .
C4 C5 1.398(2) .
C4 C7 1.493(3) .
C5 C6 1.387(3) .
C5 H5 0.9226 .
C6 H6 0.9655 .
C8 C9 1.518(3) .
C8 H8A 0.9612 .
C8 H8B 0.9612 .
C9 C14 1.385(3) .
C9 C10 1.386(3) .
C10 C11 1.373(3) .
C10 H10 1.0094 .
C11 C12 1.365(3) .
C11 H11 0.9867 .
C12 C13 1.383(3) .
C12 H12 0.9753 .
C13 C14 1.396(3) .
C13 H13 0.9340 .
C14 H14 1.0017 .

loop_
_cod_related_entry_id
_cod_related_entry_database
_cod_related_entry_code
1 ChemSpider 722293
